data_7201647
loop_
_publ_author_name
'Wood, Peter A.'
'Forgan, Ross S.'
'Lennie, Alistair R.'
'Parsons, Simon'
'Pidcock, Elna'
'Tasker, Peter A.'
'Warren, John E.'

_publ_section_title
;
 The effect of pressure and substituents on the size of
 pseudo-macrocyclic cavities in salicylaldoxime ligands
;
_journal_issue 2
_journal_name_full CrystEngComm
_journal_page_first 239
_journal_paper_doi 10.1039/b712397c
_journal_volume 10
_journal_year 2008
_chemical_formula_moiety 'C8 H9 N1 O2'
_chemical_formula_sum 'C8 H9 N O2'
_chemical_formula_weight 151.16
_chemical_name_common 3-Methylsalicylaldoxime
_chemical_name_systematic 3-Methylsalicylaldoxime
_space_group_IT_number 14
_symmetry_cell_setting monoclinic
_symmetry_space_group_name_Hall '-P 2ybc'
_symmetry_space_group_name_H-M 'P 1 21/c 1'
_atom_sites_solution_hydrogens geom
_atom_sites_solution_primary direct
_audit_creation_date 05-11-28
_audit_creation_method CRYSTALS_ver_12.82
_cell_angle_alpha 90
_cell_angle_beta 91.47(2)
_cell_angle_gamma 90
_cell_formula_units_Z 4
_cell_length_a 12.941(4)
_cell_length_b 3.6146(5)
_cell_length_c 13.7188(17)
_cell_measurement_reflns_used 755
_cell_measurement_temperature 298
_cell_measurement_theta_max 19
_cell_measurement_theta_min 4
_cell_volume 641.5(2)
_computing_cell_refinement 'SAINT (Siemens ,1995)'
_computing_data_collection 'SMART (Siemens, 1993)'
_computing_data_reduction 'SAINT (Siemens ,1995)'
_computing_molecular_graphics 'CAMERON (Watkin et al., 1996)'
_computing_publication_material 'CRYSTALS (Betteridge et al., 2003)'
_computing_structure_refinement 'CRYSTALS (Betteridge et al., 2003)'
_computing_structure_solution 'Model taken from ambient pressure structure'
_diffrn_ambient_pressure 2200000
_diffrn_ambient_temperature 298
_diffrn_measured_fraction_theta_full 0.458
_diffrn_measured_fraction_theta_max 0.421
_diffrn_measurement_device_type 'Bruker-Nonius ApexII CCD'
_diffrn_measurement_method \w
_diffrn_radiation_monochromator graphite
_diffrn_radiation_type Synchrotron
_diffrn_radiation_wavelength 0.45770
_diffrn_reflns_av_R_equivalents 0.157
_diffrn_reflns_limit_h_max 6
_diffrn_reflns_limit_h_min -6
_diffrn_reflns_limit_k_max 5
_diffrn_reflns_limit_k_min -5
_diffrn_reflns_limit_l_max 19
_diffrn_reflns_limit_l_min -19
_diffrn_reflns_number 6282
_diffrn_reflns_theta_full 16.217
_diffrn_reflns_theta_max 19.078
_diffrn_reflns_theta_min 3.754
_diffrn_standards_number 0
_exptl_absorpt_coefficient_mu 0.114
_exptl_absorpt_correction_T_max 0.98
_exptl_absorpt_correction_T_min 0.62
_exptl_absorpt_correction_type multi-scan
_exptl_absorpt_process_details 'SADABS version 2004/1'
_exptl_crystal_colour yellow
_exptl_crystal_density_diffrn 1.565
_exptl_crystal_description block
_exptl_crystal_F_000 320
_exptl_crystal_recrystallization_method 'Recrystallisation by evaporation of hexane solution'
_exptl_crystal_size_max 0.22
_exptl_crystal_size_mid 0.18
_exptl_crystal_size_min 0.14
_refine_diff_density_max 0.32
_refine_diff_density_min -0.19
_refine_ls_extinction_method None
_refine_ls_goodness_of_fit_ref 1.0253
_refine_ls_hydrogen_treatment mixed
_refine_ls_matrix_type full
_refine_ls_number_parameters 106
_refine_ls_number_reflns 818
_refine_ls_number_restraints 2
_refine_ls_R_factor_all 0.1022
_refine_ls_R_factor_gt 0.0677
_refine_ls_shift/su_max 0.000146
_refine_ls_structure_factor_coef Fsqd
_refine_ls_weighting_details
;
w=1/[\s^2^(F^2^) + ( 0.13P)^2^ + 0.00P]
where P=(max(Fo^2^,0) + 2Fc^2^)/3
;
_refine_ls_weighting_scheme calc
_refine_ls_wR_factor_all 0.1964
_refine_ls_wR_factor_gt 0.1640
_refine_ls_wR_factor_ref 0.1964
_reflns_limit_h_max 6
_reflns_limit_h_min -6
_reflns_limit_k_max 5
_reflns_limit_k_min 0
_reflns_limit_l_max 19
_reflns_limit_l_min 0
_reflns_number_gt 517
_reflns_number_total 822
_reflns_threshold_expression I>2.00u(I)
_oxford_diffrn_Wilson_B_factor 1.79
_oxford_diffrn_Wilson_scale 0.06
_oxford_refine_ls_scale 4.5(3)
_cod_data_source_file B712397C.txt
_cod_data_source_block Me22kbar
_cod_depositor_comments
;
The following automatic conversions were performed:
'_symmetry_cell_setting' value 'Monoclinic' changed to 'monoclinic'
according to '/home/saulius/struct/CIF-dictionaries/cif_core.dic'
dictionary named 'cif_core.dic' version 2.4.1 from 2010-06-29.

Automatic conversion script
Id: cif_fix_enum 1527 2010-12-29 10:47:43Z saulius 
;
_cod_original_sg_symbol_H-M 'P 21/c'
_cod_original_formula_sum 'C8 H9 N1 O2'
_cod_database_code 7201647

loop_
_symmetry_equiv_pos_as_xyz
x,y,z
-x,-y,-z
-x,y+1/2,-z+1/2
x,-y+1/2,z+1/2

loop_
_atom_site_label
_atom_site_type_symbol
_atom_site_fract_x
_atom_site_fract_y
_atom_site_fract_z
_atom_site_U_iso_or_equiv
_atom_site_occupancy
_atom_site_adp_type
_atom_site_refinement_flags_posn
_atom_site_refinement_flags_adp
_atom_site_refinement_flags_occupancy
_atom_site_disorder_assembly
_atom_site_disorder_group
_atom_site_attached_hydrogens
O1 O 0.5690(5) 0.0441(7) 0.63604(16) 0.0465 1.0000 Uani D . . . . .
N2 N 0.4733(6) 0.2047(7) 0.60906(17) 0.0290 1.0000 Uani . . . . . .
C3 C 0.4039(6) 0.1615(8) 0.67290(18) 0.0295 1.0000 Uani . . . . . .
C4 C 0.3041(6) 0.3097(8) 0.65798(17) 0.0335 1.0000 Uani . . . . . .
C5 C 0.2692(7) 0.4755(8) 0.56861(18) 0.0370 1.0000 Uani . . . . . .
O5 O 0.3361(4) 0.5022(6) 0.49341(13) 0.0298 1.0000 Uani D . . . . .
C6 C 0.1710(7) 0.6102(9) 0.55388(18) 0.0349 1.0000 Uani . . . . . .
C61 C 0.1405(6) 0.7763(8) 0.45696(18) 0.0421 1.0000 Uani . . . . . .
C7 C 0.1020(6) 0.5833(8) 0.6300(2) 0.0252 1.0000 Uani . . . . . .
C8 C 0.1333(7) 0.4279(10) 0.7195(2) 0.0316 1.0000 Uani . . . . . .
C9 C 0.2300(7) 0.2925(9) 0.73242(18) 0.0375 1.0000 Uani . . . . . .
H1 H 0.610(8) 0.195(19) 0.610(5) 0.0700 1.0000 Uiso D . . . . .
H3 H 0.4201 0.0263 0.7302 0.0354 1.0000 Uiso R . . . . .
H5 H 0.399(4) 0.414(17) 0.505(4) 0.0452 1.0000 Uiso D . . . . .
H611 H 0.0747 0.8969 0.4589 0.0626 1.0000 Uiso R . . . . .
H612 H 0.1913 0.9556 0.4389 0.0621 1.0000 Uiso R . . . . .
H613 H 0.1371 0.5816 0.4097 0.0617 1.0000 Uiso R . . . . .
H7 H 0.0349 0.6705 0.6206 0.0298 1.0000 Uiso R . . . . .
H8 H 0.0868 0.4132 0.7705 0.0382 1.0000 Uiso R . . . . .
H9 H 0.2486 0.1837 0.7925 0.0441 1.0000 Uiso R . . . . .

loop_
_atom_site_aniso_label
_atom_site_aniso_U_11
_atom_site_aniso_U_22
_atom_site_aniso_U_33
_atom_site_aniso_U_23
_atom_site_aniso_U_13
_atom_site_aniso_U_12
O1 0.065(11) 0.0477(15) 0.0271(11) 0.0064(8) 0.0036(16) 0.013(2)
N2 0.032(11) 0.0337(14) 0.0211(11) 0.0017(8) 0.0006(17) 0.003(2)
C3 0.042(12) 0.0306(15) 0.0158(11) -0.0003(9) 0.0038(17) 0.000(2)
C4 0.059(12) 0.0274(14) 0.0143(11) -0.0017(8) 0.0001(18) 0.000(2)
C5 0.074(13) 0.0235(14) 0.0140(11) 0.0001(8) 0.0067(18) -0.001(2)
O5 0.023(10) 0.0503(15) 0.0167(9) 0.0032(7) 0.0081(14) 0.0062(18)
C6 0.063(12) 0.0252(15) 0.0164(12) -0.0027(8) 0.0028(18) 0.001(2)
C61 0.075(12) 0.0348(15) 0.0168(11) -0.0001(8) -0.0046(17) 0.009(2)
C7 0.010(12) 0.0406(16) 0.0254(13) -0.0037(9) 0.0042(19) 0.002(2)
C8 0.032(14) 0.0420(19) 0.0215(13) -0.0005(10) 0.008(2) 0.000(3)
C9 0.067(13) 0.0302(16) 0.0152(12) 0.0001(9) 0.0038(18) -0.006(2)

loop_
_atom_type_symbol
_atom_type_scat_dispersion_real
_atom_type_scat_dispersion_imag
_atom_type_scat_Cromer_Mann_a1
_atom_type_scat_Cromer_Mann_b1
_atom_type_scat_Cromer_Mann_a2
_atom_type_scat_Cromer_Mann_b2
_atom_type_scat_Cromer_Mann_a3
_atom_type_scat_Cromer_Mann_b3
_atom_type_scat_Cromer_Mann_a4
_atom_type_scat_Cromer_Mann_b4
_atom_type_scat_Cromer_Mann_c
_atom_type_scat_source
C 0.0000 0.0000 2.3100 20.8439 1.0200 10.2075 1.5886 0.5687 0.8650 51.6512 0.2156 'International Tables Vol C 4.2.6.8 and 6.1.1.4'
H 0.0000 0.0000 0.4899 20.6593 0.2620 7.7404 0.1968 49.5519 0.0499 2.2016 0.0013 'International Tables Vol C 4.2.6.8 and 6.1.1.4'
O 0.0030 0.0020 3.0485 13.2771 2.2868 5.7011 1.5463 0.3239 0.8670 32.9089 0.2508 'International Tables Vol C 4.2.6.8 and 6.1.1.4'
N 0.0010 0.0010 12.2126 0.0057 3.1322 9.8933 2.0125 28.9975 1.1663 0.5826 -11.5290 'International Tables Vol C 4.2.6.8 and 6.1.1.4'

loop_
_geom_angle_atom_site_label_1
_geom_angle_site_symmetry_1
_geom_angle_atom_site_label_2
_geom_angle_site_symmetry_2
_geom_angle_atom_site_label_3
_geom_angle_site_symmetry_3
_geom_angle
_geom_angle_publ_flag
N2 . O1 . H1 . 101(8) no
O1 . N2 . C3 . 113.4(3) yes
N2 . C3 . C4 . 120.7(3) yes
N2 . C3 . H3 . 119.3 no
C4 . C3 . H3 . 120.0 no
C3 . C4 . C5 . 123.6(5) yes
C3 . C4 . C9 . 120.8(4) yes
C5 . C4 . C9 . 115.6(6) yes
C4 . C5 . O5 . 119.0(6) yes
C4 . C5 . C6 . 123.2(5) yes
O5 . C5 . C6 . 117.8(3) yes
C5 . O5 . H5 . 116(4) no
C5 . C6 . C61 . 119.6(5) yes
C5 . C6 . C7 . 118.3(4) yes
C61 . C6 . C7 . 122.1(7) yes
C6 . C61 . H611 . 111.7 no
C6 . C61 . H612 . 109.4 no
H611 . C61 . H612 . 108.4 no
C6 . C61 . H613 . 108.2 no
H611 . C61 . H613 . 109.2 no
H612 . C61 . H613 . 110.0 no
C6 . C7 . C8 . 120.5(7) yes
C6 . C7 . H7 . 119.1 no
C8 . C7 . H7 . 120.4 no
C7 . C8 . C9 . 120.4(6) yes
C7 . C8 . H8 . 120.1 no
C9 . C8 . H8 . 119.5 no
C4 . C9 . C8 . 122.0(4) yes
C4 . C9 . H9 . 119.2 no
C8 . C9 . H9 . 118.8 no

loop_
_geom_bond_atom_site_label_1
_geom_bond_site_symmetry_1
_geom_bond_atom_site_label_2
_geom_bond_site_symmetry_2
_geom_bond_distance
_geom_bond_publ_flag
O1 . N2 . 1.408(10) yes
O1 . H1 . 0.84(5) no
N2 . C3 . 1.280(8) yes
C3 . C4 . 1.409(11) yes
C3 . H3 . 0.945 no
C4 . C5 . 1.428(5) yes
C4 . C9 . 1.419(8) yes
C5 . O5 . 1.367(6) yes
C5 . C6 . 1.371(11) yes
O5 . H5 . 0.89(5) no
C6 . C61 . 1.502(5) yes
C6 . C7 . 1.395(7) yes
C61 . H611 . 0.958 no
C61 . H612 . 0.960 no
C61 . H613 . 0.957 no
C7 . C8 . 1.401(6) yes
C7 . H7 . 0.930 no
C8 . C9 . 1.352(12) yes
C8 . H8 . 0.936 no
C9 . H9 . 0.939 no

loop_
_cod_related_entry_id
_cod_related_entry_database
_cod_related_entry_code
1 ChemSpider 13440483
